data_1563867
loop_
_publ_author_name
'Wassy, Daniel'
'Hermann, Mathias'
'W\"ossner, Jan S.'
'Fr\'ed\'eric, Lucas'
'Pieters, Gr\'egory'
'Esser, Birgit'

_publ_section_title
;
 Enantiopure nanohoops through racemic resolution of diketo[n]CPPs by
 chiral derivatization as precursors to DBP[n]CPPs
;
_journal_name_full 'Chemical Science'
_journal_paper_doi 10.1039/D1SC02718B
_journal_year 2021
_chemical_formula_moiety C48H46Br2O6
_chemical_formula_sum 'C48 H46 Br2 O6'
_chemical_formula_weight 878.67
_space_group_crystal_system monoclinic
_space_group_IT_number 14
_space_group_name_Hall '-P 2ybc'
_space_group_name_H-M_alt 'P 1 21/c 1'
_atom_sites_solution_hydrogens geom
_atom_sites_solution_primary direct
_audit_creation_method
;
FinalCif V77 by Daniel Kratzert, Freiburg 2020,
https://github.com/dkratzert/FinalCif
;
_audit_update_record
;
2020-11-12 deposited with the CCDC.	2021-06-21 downloaded from the CCDC.
;
_cell_angle_alpha 90
_cell_angle_beta 91.572(2)
_cell_angle_gamma 90
_cell_formula_units_Z 4
_cell_length_a 45.887(6)
_cell_length_b 6.8800(8)
_cell_length_c 12.5759(16)
_cell_measurement_reflns_used 9906
_cell_measurement_temperature 100(2)
_cell_measurement_theta_max 24.2455
_cell_measurement_theta_min 2.6665
_cell_volume 3968.7(9)
_computing_cell_refinement 'SAINT V8.40A'
_computing_data_collection 'Bruker BIS 2018.9.0.3/05-Dec-2018 && APEX3_2019.1-0'
_computing_data_reduction 'SAINT V8.40A'
_computing_structure_refinement 'SHELXL-2018/3 (Sheldrick, 2018)'
_computing_structure_solution 'SHELXT 2014/5 (Sheldrick, 2014)'
_diffrn_ambient_temperature 100(2)
_diffrn_detector CCD
_diffrn_detector_area_resol_mean 7.9
_diffrn_detector_type 'Bruker APEXII'
_diffrn_measured_fraction_theta_full 0.999
_diffrn_measured_fraction_theta_max 0.913
_diffrn_measurement_device 'three-circle diffractometer'
_diffrn_measurement_device_type 'Bruker APEX2 QUAZAR'
_diffrn_measurement_method '\w and \f scans'
_diffrn_measurement_specimen_support 'MiTeGen micromount'
_diffrn_radiation_monochromator 'mirror optics'
_diffrn_radiation_probe x-ray
_diffrn_radiation_type MoK\a
_diffrn_radiation_wavelength 0.71073
_diffrn_reflns_av_R_equivalents 0.0518
_diffrn_reflns_av_unetI/netI 0.0432
_diffrn_reflns_Laue_measured_fraction_full 0.999
_diffrn_reflns_Laue_measured_fraction_max 0.913
_diffrn_reflns_limit_h_max 58
_diffrn_reflns_limit_h_min -59
_diffrn_reflns_limit_k_max 8
_diffrn_reflns_limit_k_min -8
_diffrn_reflns_limit_l_max 16
_diffrn_reflns_limit_l_min -16
_diffrn_reflns_number 54616
_diffrn_reflns_point_group_measured_fraction_full 0.999
_diffrn_reflns_point_group_measured_fraction_max 0.913
_diffrn_reflns_theta_full 25.242
_diffrn_reflns_theta_max 27.543
_diffrn_reflns_theta_min 0.888
_diffrn_source 'microfocus sealed X-ray tube'
_diffrn_source_current 0.6
_diffrn_source_type 'Incoatec I\ms'
_diffrn_source_voltage 50.0
_exptl_absorpt_coefficient_mu 2.094
_exptl_absorpt_correction_T_max 0.7456
_exptl_absorpt_correction_T_min 0.6152
_exptl_absorpt_correction_type multi-scan
_exptl_absorpt_process_details
;
SADABS-2016/2 - Bruker AXS area detector scaling and absorption correction:
Krause, L., Herbst-Irmer, R., Sheldrick G.M. & Stalke D., J. Appl. Cryst. 48
(2015) 3-10
;
_exptl_crystal_colour colourless
_exptl_crystal_density_diffrn 1.471
_exptl_crystal_description needle
_exptl_crystal_F_000 1808
_exptl_crystal_recrystallization_method Ethylacetate
_exptl_crystal_size_max 0.15
_exptl_crystal_size_mid 0.11
_exptl_crystal_size_min 0.03
_refine_diff_density_max 0.497
_refine_diff_density_min -1.130
_refine_diff_density_rms 0.086
_refine_ls_extinction_method none
_refine_ls_goodness_of_fit_ref 1.053
_refine_ls_hydrogen_treatment constr
_refine_ls_matrix_type full
_refine_ls_number_parameters 511
_refine_ls_number_reflns 8353
_refine_ls_number_restraints 0
_refine_ls_restrained_S_all 1.053
_refine_ls_R_factor_all 0.0623
_refine_ls_R_factor_gt 0.0454
_refine_ls_shift/su_max 0.006
_refine_ls_shift/su_mean 0.001
_refine_ls_structure_factor_coef Fsqd
_refine_ls_weighting_details 'w=1/[\s^2^(Fo^2^)+(0.1000P)^2^] where P=(Fo^2^+2Fc^2^)/3'
_refine_ls_weighting_scheme calc
_refine_ls_wR_factor_gt 0.1372
_refine_ls_wR_factor_ref 0.1454
_reflns_Friedel_coverage 0.000
_reflns_number_gt 6829
_reflns_number_total 8353
_reflns_threshold_expression 'I > 2\s(I)'
_cod_data_source_file d1sc02718b2.cif
_cod_data_source_block ZK72_final_0m_a
_cod_original_cell_volume 3968.8(8)
_cod_original_sg_symbol_H-M 'P 21/c'
_cod_database_code 1563867
_shelx_shelxl_version_number 2018/3
_shelx_space_group_comment
;
The symmetry employed for this shelxl refinement is uniquely defined
by the following loop, which should always be used as a source of
symmetry information in preference to the above space-group names.
They are only intended as comments.
;
_olex2_diffrn_ambient_temperature_device 'Oxford Cryostream 800'

loop_
_space_group_symop_operation_xyz
'x, y, z'
'-x, y+1/2, -z+1/2'
'-x, -y, -z'
'x, -y-1/2, z-1/2'

loop_
_atom_site_label
_atom_site_type_symbol
_atom_site_fract_x
_atom_site_fract_y
_atom_site_fract_z
_atom_site_U_iso_or_equiv
_atom_site_adp_type
_atom_site_occupancy
_atom_site_site_symmetry_order
_atom_site_calc_flag
_atom_site_refinement_flags_posn
_atom_site_refinement_flags_adp
_atom_site_refinement_flags_occupancy
_atom_site_disorder_assembly
_atom_site_disorder_group
Br01 Br 0.01190(2) -0.07371(5) 0.21080(2) 0.01852(12) Uani 1 1 d . . . . .
Br02 Br 0.49043(2) 0.46680(6) 0.66063(3) 0.03343(14) Uani 1 1 d . . . . .
O003 O 0.15862(4) 0.8907(3) 0.04014(16) 0.0141(4) Uani 1 1 d . . . . .
O004 O 0.33732(4) 1.1101(3) 0.23369(16) 0.0165(5) Uani 1 1 d . . . . .
O005 O 0.19881(4) 0.1047(3) 0.39143(16) 0.0154(5) Uani 1 1 d . . . . .
O006 O 0.29834(4) 0.2242(3) 0.49818(16) 0.0161(5) Uani 1 1 d . . . . .
O007 O 0.05711(4) 0.7238(3) -0.04553(17) 0.0185(5) Uani 1 1 d . . . . .
O008 O 0.43892(5) 1.1850(3) 0.35190(17) 0.0231(5) Uani 1 1 d . . . . .
C009 C 0.16140(6) 0.6086(4) 0.1483(2) 0.0121(6) Uani 1 1 d . . . . .
C00A C 0.05840(7) 0.1970(4) 0.1978(2) 0.0157(6) Uani 1 1 d . . . . .
H00A H 0.066115 0.131990 0.258943 0.019 Uiso 1 1 calc R U . . .
C00B C 0.08813(7) 0.7547(4) 0.1129(2) 0.0139(6) Uani 1 1 d . . . . .
H00B H 0.073557 0.807843 0.156599 0.017 Uiso 1 1 calc R U . . .
C00C C 0.14124(6) 0.7273(4) 0.0744(2) 0.0122(6) Uani 1 1 d . . . . .
C00D C 0.24320(6) 0.1951(4) 0.3033(2) 0.0124(6) Uani 1 1 d . . . . .
H00D H 0.239640 0.119896 0.240993 0.015 Uiso 1 1 calc R U . . .
C00E C 0.07844(6) 0.6255(5) 0.0222(2) 0.0147(6) Uani 1 1 d . . . . .
C00F C 0.13152(6) 0.6077(4) -0.0211(2) 0.0126(6) Uani 1 1 d . . . . .
H00F H 0.145974 0.563246 -0.068021 0.015 Uiso 1 1 calc R U . . .
C00G C 0.35503(7) 0.9905(5) 0.3057(2) 0.0161(7) Uani 1 1 d . . . . .
C00H C 0.02096(6) 0.2284(5) 0.0604(2) 0.0146(6) Uani 1 1 d . . . . .
H00H H 0.003189 0.185014 0.027912 0.018 Uiso 1 1 calc R U . . .
C00I C 0.27977(6) 0.3430(4) 0.4292(2) 0.0129(6) Uani 1 1 d . . . . .
C00J C 0.46733(7) 0.6428(5) 0.5801(2) 0.0220(7) Uani 1 1 d . . . . .
C00K C 0.21709(6) 0.2667(4) 0.3617(2) 0.0127(6) Uani 1 1 d . . . . .
C00L C 0.39268(7) 1.1253(5) 0.4326(2) 0.0170(7) Uani 1 1 d . . . . .
H00L H 0.396828 1.199571 0.494928 0.020 Uiso 1 1 calc R U . . .
C00M C 0.25382(7) 0.4138(4) 0.4892(2) 0.0140(6) Uani 1 1 d . . . . .
H00M H 0.257477 0.486888 0.552225 0.017 Uiso 1 1 calc R U . . .
C00N C 0.10395(7) 0.5614(4) -0.0429(2) 0.0146(6) Uani 1 1 d . . . . .
H00N H 0.099946 0.482556 -0.103620 0.017 Uiso 1 1 calc R U . . .
C00O C 0.11567(6) 0.7992(4) 0.1359(2) 0.0126(6) Uani 1 1 d . . . . .
H00O H 0.119554 0.881946 0.195062 0.015 Uiso 1 1 calc R U . . .
C00P C 0.17479(6) 0.3013(5) 0.2278(2) 0.0148(6) Uani 1 1 d . . . . .
H00P H 0.171304 0.165849 0.234741 0.018 Uiso 1 1 calc R U . . .
C00Q C 0.33486(6) 0.8267(5) 0.3384(2) 0.0148(6) Uani 1 1 d . . . . .
C00R C 0.14380(7) 1.0186(5) -0.0318(2) 0.0181(7) Uani 1 1 d . . . . .
H00C H 0.139641 0.950917 -0.099063 0.027 Uiso 1 1 calc R U . . .
H00E H 0.156070 1.132260 -0.044879 0.027 Uiso 1 1 calc R U . . .
H00G H 0.125459 1.060907 -0.000998 0.027 Uiso 1 1 calc R U . . .
C00S C 0.29919(7) 0.5146(5) 0.3996(2) 0.0133(6) Uani 1 1 d . . . . .
C00T C 0.03221(6) 0.1371(4) 0.1502(2) 0.0135(6) Uani 1 1 d . . . . .
C00U C 0.06227(7) 0.4487(4) 0.0649(2) 0.0125(6) Uani 1 1 d . . . . .
C00V C 0.15717(6) 0.4113(4) 0.1599(2) 0.0129(6) Uani 1 1 d . . . . .
H00V H 0.141841 0.349513 0.120474 0.016 Uiso 1 1 calc R U . . .
C00W C 0.22608(7) 0.3811(4) 0.4599(2) 0.0139(6) Uani 1 1 d . . . . .
H00W H 0.211226 0.432403 0.502960 0.017 Uiso 1 1 calc R U . . .
C00X C 0.19765(6) 0.3879(5) 0.2862(2) 0.0127(6) Uani 1 1 d . . . . .
C00Y C 0.18423(6) 0.6962(5) 0.2062(2) 0.0152(6) Uani 1 1 d . . . . .
H00Y H 0.187546 0.831890 0.199547 0.018 Uiso 1 1 calc R U . . .
C00Z C 0.31028(6) 0.7744(5) 0.2773(2) 0.0143(6) Uani 1 1 d . . . . .
H00Z H 0.305585 0.844644 0.214085 0.017 Uiso 1 1 calc R U . . .
C010 C 0.27056(7) 0.2284(4) 0.3316(2) 0.0134(6) Uani 1 1 d . . . . .
H010 H 0.285358 0.177386 0.288219 0.016 Uiso 1 1 calc R U . . .
C011 C 0.03600(6) 0.3849(5) 0.0181(2) 0.0135(6) Uani 1 1 d . . . . .
H011 H 0.028300 0.449103 -0.043350 0.016 Uiso 1 1 calc R U . . .
C012 C 0.20224(7) 0.5850(4) 0.2741(2) 0.0146(6) Uani 1 1 d . . . . .
H012 H 0.217856 0.645956 0.312411 0.018 Uiso 1 1 calc R U . . .
C013 C 0.29254(7) 0.6213(4) 0.3073(2) 0.0138(6) Uani 1 1 d . . . . .
H013 H 0.275797 0.588871 0.264881 0.017 Uiso 1 1 calc R U . . .
C014 C 0.38049(7) 0.9082(5) 0.2466(2) 0.0174(7) Uani 1 1 d . . . . .
H014 H 0.376439 0.836973 0.183215 0.021 Uiso 1 1 calc R U . . .
C015 C 0.34104(7) 0.7207(5) 0.4315(2) 0.0166(7) Uani 1 1 d . . . . .
H015 H 0.357589 0.754094 0.474756 0.020 Uiso 1 1 calc R U . . .
C016 C 0.28566(7) 0.0473(4) 0.5330(3) 0.0190(7) Uani 1 1 d . . . . .
H01A H 0.280258 -0.032825 0.471126 0.028 Uiso 1 1 calc R U . . .
H01B H 0.268229 0.076055 0.573462 0.028 Uiso 1 1 calc R U . . .
H01C H 0.299779 -0.023179 0.578416 0.028 Uiso 1 1 calc R U . . .
C017 C 0.07301(7) 0.3522(5) 0.1547(2) 0.0159(6) Uani 1 1 d . . . . .
H017 H 0.090843 0.394066 0.187319 0.019 Uiso 1 1 calc R U . . .
C018 C 0.36512(7) 1.1087(5) 0.4011(2) 0.0158(6) Uani 1 1 d . . . . .
H018 H 0.350808 1.174841 0.440549 0.019 Uiso 1 1 calc R U . . .
C019 C 0.32323(7) 0.5666(4) 0.4617(2) 0.0152(7) Uani 1 1 d . . . . .
H019 H 0.327699 0.497116 0.525326 0.018 Uiso 1 1 calc R U . . .
C01A C 0.06687(7) 0.8967(5) -0.0956(3) 0.0205(7) Uani 1 1 d . . . . .
H01D H 0.083815 0.866994 -0.138487 0.031 Uiso 1 1 calc R U . . .
H01E H 0.072337 0.992946 -0.041184 0.031 Uiso 1 1 calc R U . . .
H01F H 0.051172 0.949095 -0.141583 0.031 Uiso 1 1 calc R U . . .
C01B C 0.44329(7) 0.5760(5) 0.5229(3) 0.0240(8) Uani 1 1 d . . . . .
H01G H 0.437847 0.443026 0.526505 0.029 Uiso 1 1 calc R U . . .
C01C C 0.21240(7) -0.0304(5) 0.4624(2) 0.0157(7) Uani 1 1 d . . . . .
H01H H 0.199408 -0.141532 0.472485 0.023 Uiso 1 1 calc R U . . .
H01I H 0.216460 0.032720 0.531091 0.023 Uiso 1 1 calc R U . . .
H01J H 0.230717 -0.075547 0.432611 0.023 Uiso 1 1 calc R U . . .
C01D C 0.42716(7) 0.7039(5) 0.4601(3) 0.0220(7) Uani 1 1 d . . . . .
H01K H 0.410459 0.657330 0.421766 0.026 Uiso 1 1 calc R U . . .
C01E C 0.43474(7) 0.8981(5) 0.4518(2) 0.0182(7) Uani 1 1 d . . . . .
C01F C 0.41813(7) 1.0348(5) 0.3769(3) 0.0190(7) Uani 1 1 d . . . . .
C01G C 0.35144(7) 1.2818(5) 0.1979(3) 0.0214(7) Uani 1 1 d . . . . .
H01L H 0.370322 1.247516 0.168547 0.032 Uiso 1 1 calc R U . . .
H01M H 0.354473 1.371216 0.257910 0.032 Uiso 1 1 calc R U . . .
H01N H 0.339244 1.344787 0.142811 0.032 Uiso 1 1 calc R U . . .
C01H C 0.47518(7) 0.8374(6) 0.5767(3) 0.0268(8) Uani 1 1 d . . . . .
H01O H 0.491587 0.883313 0.617025 0.032 Uiso 1 1 calc R U . . .
C01I C 0.40800(7) 0.9295(5) 0.2778(2) 0.0177(7) Uani 1 1 d . . . . .
H01P H 0.422478 0.874156 0.234516 0.021 Uiso 1 1 calc R U . . .
C01J C 0.45873(8) 0.9637(5) 0.5138(3) 0.0250(8) Uani 1 1 d . . . . .
H01Q H 0.463777 1.097587 0.512532 0.030 Uiso 1 1 calc R U . . .
C01K C 0.42967(7) 1.3202(5) 0.2735(3) 0.0263(8) Uani 1 1 d . . . . .
H01R H 0.427125 1.253798 0.204908 0.040 Uiso 1 1 calc R U . . .
H01S H 0.444369 1.422700 0.267457 0.040 Uiso 1 1 calc R U . . .
H01T H 0.411098 1.378038 0.293617 0.040 Uiso 1 1 calc R U . . .

loop_
_atom_site_aniso_label
_atom_site_aniso_U_11
_atom_site_aniso_U_22
_atom_site_aniso_U_33
_atom_site_aniso_U_23
_atom_site_aniso_U_13
_atom_site_aniso_U_12
Br01 0.01624(19) 0.01897(19) 0.02040(18) 0.00507(12) 0.00108(13) -0.00241(12)
Br02 0.0209(2) 0.0516(3) 0.0276(2) 0.00940(17) -0.00409(16) -0.00172(17)
O003 0.0111(11) 0.0130(11) 0.0182(10) 0.0021(9) -0.0012(9) -0.0018(9)
O004 0.0130(11) 0.0193(12) 0.0171(10) 0.0052(9) -0.0009(9) -0.0009(9)
O005 0.0116(11) 0.0158(11) 0.0188(11) 0.0040(9) -0.0015(9) -0.0043(9)
O006 0.0112(11) 0.0172(11) 0.0198(11) 0.0085(9) -0.0035(9) -0.0008(9)
O007 0.0112(11) 0.0179(12) 0.0263(11) 0.0101(10) -0.0042(9) -0.0003(9)
O008 0.0159(12) 0.0287(14) 0.0249(12) 0.0008(10) 0.0021(9) -0.0091(10)
C009 0.0086(14) 0.0138(16) 0.0139(14) -0.0038(12) 0.0017(11) 0.0004(12)
C00A 0.0149(16) 0.0174(17) 0.0147(14) 0.0002(13) -0.0032(12) 0.0026(13)
C00B 0.0153(15) 0.0115(15) 0.0152(14) 0.0026(12) 0.0051(12) 0.0039(12)
C00C 0.0088(14) 0.0138(15) 0.0141(13) -0.0006(12) 0.0024(11) -0.0015(12)
C00D 0.0155(15) 0.0106(15) 0.0110(13) -0.0001(12) -0.0001(11) 0.0017(12)
C00E 0.0096(15) 0.0161(16) 0.0183(15) 0.0024(13) -0.0006(12) -0.0003(12)
C00F 0.0118(15) 0.0153(15) 0.0108(13) 0.0009(12) 0.0001(11) 0.0030(12)
C00G 0.0146(16) 0.0181(16) 0.0155(15) 0.0020(13) -0.0006(13) -0.0002(13)
C00H 0.0108(15) 0.0189(16) 0.0139(14) -0.0033(12) -0.0018(12) 0.0008(12)
C00I 0.0075(14) 0.0158(16) 0.0151(14) 0.0020(12) -0.0032(11) -0.0013(12)
C00J 0.0132(16) 0.037(2) 0.0157(15) 0.0016(15) 0.0052(13) -0.0031(15)
C00K 0.0099(15) 0.0143(16) 0.0140(14) -0.0005(12) 0.0015(11) -0.0014(12)
C00L 0.0167(16) 0.0205(17) 0.0139(14) -0.0040(13) 0.0027(12) -0.0046(13)
C00M 0.0171(16) 0.0156(16) 0.0092(13) -0.0002(12) -0.0003(12) -0.0023(12)
C00N 0.0178(16) 0.0145(16) 0.0111(14) -0.0016(12) -0.0035(12) 0.0010(12)
C00O 0.0155(15) 0.0111(15) 0.0112(13) 0.0002(12) 0.0006(12) 0.0002(12)
C00P 0.0137(15) 0.0127(16) 0.0180(14) -0.0022(12) -0.0010(12) -0.0003(12)
C00Q 0.0122(15) 0.0178(17) 0.0144(14) -0.0005(13) 0.0028(12) 0.0005(13)
C00R 0.0174(17) 0.0180(17) 0.0191(16) 0.0043(13) 0.0009(13) -0.0006(13)
C00S 0.0133(15) 0.0151(16) 0.0115(14) 0.0011(12) 0.0014(12) 0.0011(12)
C00T 0.0140(15) 0.0110(15) 0.0157(14) -0.0033(12) 0.0031(12) 0.0017(12)
C00U 0.0119(15) 0.0122(16) 0.0134(14) -0.0014(12) 0.0013(12) 0.0033(12)
C00V 0.0062(14) 0.0148(16) 0.0176(14) -0.0038(12) -0.0017(12) -0.0016(12)
C00W 0.0151(15) 0.0166(16) 0.0102(13) -0.0011(12) 0.0018(12) -0.0009(13)
C00X 0.0071(14) 0.0202(16) 0.0110(13) -0.0014(12) 0.0023(11) 0.0007(12)
C00Y 0.0123(15) 0.0158(16) 0.0175(14) -0.0030(13) -0.0004(12) -0.0017(12)
C00Z 0.0130(15) 0.0172(16) 0.0126(14) 0.0006(12) -0.0011(12) -0.0006(12)
C010 0.0155(15) 0.0123(15) 0.0127(14) 0.0020(12) 0.0029(12) 0.0009(12)
C011 0.0102(15) 0.0171(16) 0.0132(14) 0.0007(12) -0.0008(11) 0.0003(12)
C012 0.0123(15) 0.0186(17) 0.0128(14) -0.0021(12) -0.0023(12) -0.0022(13)
C013 0.0128(15) 0.0158(16) 0.0128(14) -0.0007(12) -0.0030(12) -0.0016(12)
C014 0.0169(17) 0.0225(18) 0.0129(14) 0.0010(13) 0.0013(12) 0.0012(14)
C015 0.0107(15) 0.0216(17) 0.0172(15) 0.0018(13) -0.0032(12) -0.0015(13)
C016 0.0162(17) 0.0181(17) 0.0225(16) 0.0070(13) -0.0012(13) -0.0011(13)
C017 0.0125(15) 0.0168(16) 0.0183(15) -0.0011(13) -0.0033(12) -0.0021(13)
C018 0.0184(16) 0.0152(16) 0.0139(14) 0.0002(12) 0.0025(12) -0.0027(13)
C019 0.0111(15) 0.0210(17) 0.0133(14) 0.0020(12) -0.0022(12) 0.0003(12)
C01A 0.0157(17) 0.0206(18) 0.0252(17) 0.0102(14) -0.0023(13) -0.0019(13)
C01B 0.0168(17) 0.031(2) 0.0241(17) -0.0003(15) -0.0005(14) -0.0043(15)
C01C 0.0127(16) 0.0184(17) 0.0159(15) 0.0047(13) -0.0005(12) -0.0009(12)
C01D 0.0124(16) 0.033(2) 0.0204(16) -0.0046(15) -0.0007(13) -0.0054(14)
C01E 0.0101(15) 0.0277(19) 0.0168(15) -0.0025(14) 0.0035(12) -0.0030(13)
C01F 0.0118(16) 0.0279(19) 0.0173(16) -0.0015(14) 0.0028(13) -0.0067(13)
C01G 0.0186(17) 0.0216(18) 0.0239(16) 0.0068(14) -0.0011(13) -0.0021(14)
C01H 0.0146(17) 0.045(2) 0.0208(16) -0.0012(16) -0.0039(14) -0.0068(16)
C01I 0.0178(17) 0.0232(18) 0.0125(14) 0.0005(13) 0.0054(13) -0.0020(13)
C01J 0.0220(19) 0.026(2) 0.0270(18) -0.0047(15) 0.0000(15) -0.0082(15)
C01K 0.0223(19) 0.028(2) 0.0285(18) 0.0017(16) 0.0021(15) -0.0080(15)

loop_
_atom_type_symbol
_atom_type_description
_atom_type_scat_dispersion_real
_atom_type_scat_dispersion_imag
_atom_type_scat_source
C C 0.0033 0.0016 'International Tables Vol C Tables 4.2.6.8 and 6.1.1.4'
H H 0.0000 0.0000 'International Tables Vol C Tables 4.2.6.8 and 6.1.1.4'
Br Br -0.2901 2.4595 'International Tables Vol C Tables 4.2.6.8 and 6.1.1.4'
O O 0.0106 0.0060 'International Tables Vol C Tables 4.2.6.8 and 6.1.1.4'

loop_
_geom_angle_atom_site_label_1
_geom_angle_atom_site_label_2
_geom_angle_atom_site_label_3
_geom_angle
_geom_angle_site_symmetry_1
_geom_angle_site_symmetry_3
_geom_angle_publ_flag
C00C O003 C00R 114.3(2) . . ?
C01G O004 C00G 114.4(2) . . ?
C01C O005 C00K 114.7(2) . . ?
C016 O006 C00I 115.3(2) . . ?
C01A O007 C00E 115.8(2) . . ?
C01K O008 C01F 115.8(2) . . ?
C00V C009 C00Y 118.4(3) . . ?
C00V C009 C00C 120.4(3) . . ?
C00Y C009 C00C 121.3(3) . . ?
C017 C00A C00T 119.0(3) . . ?
C017 C00A H00A 120.5 . . ?
C00T C00A H00A 120.5 . . ?
C00O C00B C00E 124.2(3) . . ?
C00O C00B H00B 117.9 . . ?
C00E C00B H00B 117.9 . . ?
O003 C00C C00O 109.9(2) . . ?
O003 C00C C009 105.4(2) . . ?
C00O C00C C009 109.3(2) . . ?
O003 C00C C00F 109.8(2) . . ?
C00O C00C C00F 111.7(2) . . ?
C009 C00C C00F 110.6(2) . . ?
C010 C00D C00K 125.3(3) . . ?
C010 C00D H00D 117.4 . . ?
C00K C00D H00D 117.4 . . ?
O007 C00E C00B 110.6(2) . . ?
O007 C00E C00N 109.8(2) . . ?
C00B C00E C00N 111.5(2) . . ?
O007 C00E C00U 104.6(2) . . ?
C00B C00E C00U 109.9(2) . . ?
C00N C00E C00U 110.4(2) . . ?
C00N C00F C00C 123.6(3) . . ?
C00N C00F H00F 118.2 . . ?
C00C C00F H00F 118.2 . . ?
O004 C00G C014 109.4(2) . . ?
O004 C00G C00Q 104.7(2) . . ?
C014 C00G C00Q 109.8(3) . . ?
O004 C00G C018 110.1(3) . . ?
C014 C00G C018 111.6(3) . . ?
C00Q C00G C018 111.1(2) . . ?
C00T C00H C011 119.1(3) . . ?
C00T C00H H00H 120.5 . . ?
C011 C00H H00H 120.5 . . ?
O006 C00I C010 109.8(2) . . ?
O006 C00I C00M 110.0(2) . . ?
C010 C00I C00M 111.6(2) . . ?
O006 C00I C00S 104.1(2) . . ?
C010 C00I C00S 110.9(2) . . ?
C00M C00I C00S 110.2(2) . . ?
C01B C00J C01H 120.7(3) . . ?
C01B C00J Br02 119.8(3) . . ?
C01H C00J Br02 119.6(2) . . ?
O005 C00K C00D 110.4(2) . . ?
O005 C00K C00W 109.7(2) . . ?
C00D C00K C00W 111.4(2) . . ?
O005 C00K C00X 104.3(2) . . ?
C00D C00K C00X 109.5(2) . . ?
C00W C00K C00X 111.3(2) . . ?
C018 C00L C01F 124.8(3) . . ?
C018 C00L H00L 117.6 . . ?
C01F C00L H00L 117.6 . . ?
C00W C00M C00I 124.6(3) . . ?
C00W C00M H00M 117.7 . . ?
C00I C00M H00M 117.7 . . ?
C00F C00N C00E 124.5(3) . . ?
C00F C00N H00N 117.8 . . ?
C00E C00N H00N 117.8 . . ?
C00B C00O C00C 124.3(3) . . ?
C00B C00O H00O 117.8 . . ?
C00C C00O H00O 117.8 . . ?
C00V C00P C00X 120.6(3) . . ?
C00V C00P H00P 119.7 . . ?
C00X C00P H00P 119.7 . . ?
C00Z C00Q C015 117.9(3) . . ?
C00Z C00Q C00G 122.1(3) . . ?
C015 C00Q C00G 120.0(3) . . ?
O003 C00R H00C 109.5 . . ?
O003 C00R H00E 109.5 . . ?
H00C C00R H00E 109.5 . . ?
O003 C00R H00G 109.5 . . ?
H00C C00R H00G 109.5 . . ?
H00E C00R H00G 109.5 . . ?
C019 C00S C013 119.0(3) . . ?
C019 C00S C00I 121.6(3) . . ?
C013 C00S C00I 119.4(3) . . ?
C00H C00T C00A 121.1(3) . . ?
C00H C00T Br01 120.0(2) . . ?
C00A C00T Br01 118.9(2) . . ?
C017 C00U C011 118.3(3) . . ?
C017 C00U C00E 120.1(3) . . ?
C011 C00U C00E 121.6(3) . . ?
C00P C00V C009 121.4(3) . . ?
C00P C00V H00V 119.3 . . ?
C009 C00V H00V 119.3 . . ?
C00M C00W C00K 123.4(3) . . ?
C00M C00W H00W 118.3 . . ?
C00K C00W H00W 118.3 . . ?
C00P C00X C012 118.4(3) . . ?
C00P C00X C00K 120.6(3) . . ?
C012 C00X C00K 121.0(3) . . ?
C012 C00Y C009 120.3(3) . . ?
C012 C00Y H00Y 119.9 . . ?
C009 C00Y H00Y 119.9 . . ?
C00Q C00Z C013 121.1(3) . . ?
C00Q C00Z H00Z 119.4 . . ?
C013 C00Z H00Z 119.4 . . ?
C00D C010 C00I 123.7(3) . . ?
C00D C010 H010 118.2 . . ?
C00I C010 H010 118.2 . . ?
C00U C011 C00H 120.9(3) . . ?
C00U C011 H011 119.6 . . ?
C00H C011 H011 119.6 . . ?
C00Y C012 C00X 121.0(3) . . ?
C00Y C012 H012 119.5 . . ?
C00X C012 H012 119.5 . . ?
C00S C013 C00Z 120.4(3) . . ?
C00S C013 H013 119.8 . . ?
C00Z C013 H013 119.8 . . ?
C01I C014 C00G 123.9(3) . . ?
C01I C014 H014 118.0 . . ?
C00G C014 H014 118.0 . . ?
C00Q C015 C019 121.0(3) . . ?
C00Q C015 H015 119.5 . . ?
C019 C015 H015 119.5 . . ?
O006 C016 H01A 109.5 . . ?
O006 C016 H01B 109.5 . . ?
H01A C016 H01B 109.5 . . ?
O006 C016 H01C 109.5 . . ?
H01A C016 H01C 109.5 . . ?
H01B C016 H01C 109.5 . . ?
C00A C017 C00U 121.6(3) . . ?
C00A C017 H017 119.2 . . ?
C00U C017 H017 119.2 . . ?
C00L C018 C00G 123.7(3) . . ?
C00L C018 H018 118.1 . . ?
C00G C018 H018 118.1 . . ?
C00S C019 C015 120.5(3) . . ?
C00S C019 H019 119.8 . . ?
C015 C019 H019 119.8 . . ?
O007 C01A H01D 109.5 . . ?
O007 C01A H01E 109.5 . . ?
H01D C01A H01E 109.5 . . ?
O007 C01A H01F 109.5 . . ?
H01D C01A H01F 109.5 . . ?
H01E C01A H01F 109.5 . . ?
C00J C01B C01D 119.6(3) . . ?
C00J C01B H01G 120.2 . . ?
C01D C01B H01G 120.2 . . ?
O005 C01C H01H 109.5 . . ?
O005 C01C H01I 109.5 . . ?
H01H C01C H01I 109.5 . . ?
O005 C01C H01J 109.5 . . ?
H01H C01C H01J 109.5 . . ?
H01I C01C H01J 109.5 . . ?
C01E C01D C01B 121.7(3) . . ?
C01E C01D H01K 119.2 . . ?
C01B C01D H01K 119.2 . . ?
C01D C01E C01J 117.5(3) . . ?
C01D C01E C01F 121.4(3) . . ?
C01J C01E C01F 121.1(3) . . ?
O008 C01F C00L 109.2(3) . . ?
O008 C01F C01I 110.8(2) . . ?
C00L C01F C01I 110.9(3) . . ?
O008 C01F C01E 104.7(2) . . ?
C00L C01F C01E 110.4(3) . . ?
C01I C01F C01E 110.7(3) . . ?
O004 C01G H01L 109.5 . . ?
O004 C01G H01M 109.5 . . ?
H01L C01G H01M 109.5 . . ?
O004 C01G H01N 109.5 . . ?
H01L C01G H01N 109.5 . . ?
H01M C01G H01N 109.5 . . ?
C01J C01H C00J 119.0(3) . . ?
C01J C01H H01O 120.5 . . ?
C00J C01H H01O 120.5 . . ?
C014 C01I C01F 124.8(3) . . ?
C014 C01I H01P 117.6 . . ?
C01F C01I H01P 117.6 . . ?
C01H C01J C01E 121.4(3) . . ?
C01H C01J H01Q 119.3 . . ?
C01E C01J H01Q 119.3 . . ?
O008 C01K H01R 109.5 . . ?
O008 C01K H01S 109.5 . . ?
H01R C01K H01S 109.5 . . ?
O008 C01K H01T 109.5 . . ?
H01R C01K H01T 109.5 . . ?
H01S C01K H01T 109.5 . . ?

loop_
_geom_bond_atom_site_label_1
_geom_bond_atom_site_label_2
_geom_bond_distance
_geom_bond_site_symmetry_2
_geom_bond_publ_flag
Br01 C00T 1.895(3) . ?
Br02 C00J 1.886(3) . ?
O003 C00C 1.451(3) . ?
O003 C00R 1.422(4) . ?
O004 C01G 1.426(4) . ?
O004 C00G 1.455(4) . ?
O005 C01C 1.421(4) . ?
O005 C00K 1.450(4) . ?
O006 C016 1.423(4) . ?
O006 C00I 1.451(3) . ?
O007 C01A 1.424(4) . ?
O007 C00E 1.448(4) . ?
O008 C01K 1.413(4) . ?
O008 C01F 1.447(4) . ?
C009 C00V 1.380(4) . ?
C009 C00Y 1.396(4) . ?
C009 C00C 1.530(4) . ?
C00A C017 1.379(4) . ?
C00A C00T 1.390(4) . ?
C00A H00A 0.9500 . ?
C00B C00O 1.324(4) . ?
C00B C00E 1.504(4) . ?
C00B H00B 0.9500 . ?
C00C C00O 1.507(4) . ?
C00C C00F 1.513(4) . ?
C00D C010 1.316(4) . ?
C00D C00K 1.505(4) . ?
C00D H00D 0.9500 . ?
C00E C00N 1.513(4) . ?
C00E C00U 1.530(4) . ?
C00F C00N 1.326(4) . ?
C00F H00F 0.9500 . ?
C00G C014 1.512(4) . ?
C00G C00Q 1.522(4) . ?
C00G C018 1.511(4) . ?
C00H C00T 1.380(4) . ?
C00H C011 1.393(4) . ?
C00H H00H 0.9500 . ?
C00I C010 1.509(4) . ?
C00I C00M 1.508(4) . ?
C00I C00S 1.531(4) . ?
C00J C01B 1.379(5) . ?
C00J C01H 1.387(5) . ?
C00K C00W 1.512(4) . ?
C00K C00X 1.532(4) . ?
C00L C018 1.320(4) . ?
C00L C01F 1.513(4) . ?
C00L H00L 0.9500 . ?
C00M C00W 1.334(4) . ?
C00M H00M 0.9500 . ?
C00N H00N 0.9500 . ?
C00O H00O 0.9500 . ?
C00P C00V 1.384(4) . ?
C00P C00X 1.398(4) . ?
C00P H00P 0.9500 . ?
C00Q C00Z 1.394(4) . ?
C00Q C015 1.402(4) . ?
C00R H00C 0.9800 . ?
C00R H00E 0.9800 . ?
C00R H00G 0.9800 . ?
C00S C019 1.381(4) . ?
C00S C013 1.401(4) . ?
C00U C017 1.389(4) . ?
C00U C011 1.398(4) . ?
C00V H00V 0.9500 . ?
C00W H00W 0.9500 . ?
C00X C012 1.381(4) . ?
C00Y C012 1.399(4) . ?
C00Y H00Y 0.9500 . ?
C00Z C013 1.390(4) . ?
C00Z H00Z 0.9500 . ?
C010 H010 0.9500 . ?
C011 H011 0.9500 . ?
C012 H012 0.9500 . ?
C013 H013 0.9500 . ?
C014 C01I 1.320(4) . ?
C014 H014 0.9500 . ?
C015 C019 1.397(4) . ?
C015 H015 0.9500 . ?
C016 H01A 0.9800 . ?
C016 H01B 0.9800 . ?
C016 H01C 0.9800 . ?
C017 H017 0.9500 . ?
C018 H018 0.9500 . ?
C019 H019 0.9500 . ?
C01A H01D 0.9800 . ?
C01A H01E 0.9800 . ?
C01A H01F 0.9800 . ?
C01B C01D 1.382(5) . ?
C01B H01G 0.9500 . ?
C01C H01H 0.9800 . ?
C01C H01I 0.9800 . ?
C01C H01J 0.9800 . ?
C01D C01E 1.386(5) . ?
C01D H01K 0.9500 . ?
C01E C01J 1.406(5) . ?
C01E C01F 1.521(5) . ?
C01F C01I 1.504(4) . ?
C01G H01L 0.9800 . ?
C01G H01M 0.9800 . ?
C01G H01N 0.9800 . ?
C01H C01J 1.385(5) . ?
C01H H01O 0.9500 . ?
C01I H01P 0.9500 . ?
C01J H01Q 0.9500 . ?
C01K H01R 0.9800 . ?
C01K H01S 0.9800 . ?
C01K H01T 0.9800 . ?
